data_4031882
loop_
_publ_author_name
'Saglam, Mehmet F.'
'Alborzi, Ali R.'
'Payne, Alan D.'
'Willis, Anthony C.'
'Paddon-Row, Michael N'
'Sherburn, Michael S.'

_publ_section_title
;
 Synthesis and Diels-Alder Reactivity of Substituted [4]Dendralenes.
;
_journal_issue 4
_journal_name_full 'The Journal of organic chemistry'
_journal_page_first 1461
_journal_page_last 1475
_journal_paper_doi 10.1021/acs.joc.5b02583
_journal_volume 81
_journal_year 2016
_chemical_compound_source local
_chemical_formula_moiety 'C19 H22 N2 O4, 0.5( C H2 Cl2)'
_chemical_formula_sum 'C19.5 H23 Cl N2 O4'
_chemical_formula_weight 384.86
_space_group_IT_number 14
_symmetry_cell_setting monoclinic
_symmetry_space_group_name_Hall '-P 2yab'
_symmetry_space_group_name_H-M 'P 1 21/a 1'
_atom_sites_solution_hydrogens geom
_atom_sites_solution_primary direct
_audit_creation_date 08-05-14
_audit_creation_method CRYSTALS_ver_12.18
_audit_update_record
;
2008-05-16 - Report on C19.5 H23 Cl N2 O4
             by Anthony C. Willis
             for Alireza Alborzi and Mick Sherburn
2008-05-16 - passes checkcif tests with minor warnings
2015-09-01 - CCDC version
;
_cell_angle_alpha 90
_cell_angle_beta 91.2144(9)
_cell_angle_gamma 90
_cell_formula_units_Z 4
_cell_length_a 8.6793(2)
_cell_length_b 22.8503(4)
_cell_length_c 9.6857(2)
_cell_measurement_reflns_used 31601
_cell_measurement_temperature 200
_cell_measurement_theta_max 27.5
_cell_measurement_theta_min 2.6
_cell_volume 1920.48(7)
_computing_cell_refinement 'Denzo/Scalepack (Otwinowski & Minor, 1997)'
_computing_data_collection 'COLLECT (Nonius BV, 1997)'
_computing_data_reduction 'Denzo/Scalepack (Otwinowski & Minor, 1997)'
_computing_molecular_graphics
; 
ORTEP-II (Johnson 1976) in teXsan (MSC, 1992-1997)
;
_computing_publication_material 'CRYSTALS (Watkin et al 2003)'
_computing_structure_refinement 'CRYSTALS (Watkin et al 2003)'
_computing_structure_solution 'SIR92 (Altomare et al, 1994)'
_diffrn_ambient_temperature 200
_diffrn_measured_fraction_theta_full 0.998
_diffrn_measured_fraction_theta_max 0.998
_diffrn_measurement_device_type 'Nonius KappaCCD'
_diffrn_measurement_method ' \f and \w scans with CCD '
_diffrn_radiation_monochromator graphite
_diffrn_radiation_type 'Mo K\a'
_diffrn_radiation_wavelength 0.71073
_diffrn_reflns_av_R_equivalents 0.055
_diffrn_reflns_limit_h_max 11
_diffrn_reflns_limit_h_min -11
_diffrn_reflns_limit_k_max 29
_diffrn_reflns_limit_k_min -29
_diffrn_reflns_limit_l_max 12
_diffrn_reflns_limit_l_min -12
_diffrn_reflns_number 38885
_diffrn_reflns_theta_full 27.477
_diffrn_reflns_theta_max 27.477
_diffrn_reflns_theta_min 2.757
_diffrn_standards_number 0
_exptl_absorpt_coefficient_mu 0.226
_exptl_absorpt_correction_T_max 0.994
_exptl_absorpt_correction_T_min 0.970
_exptl_absorpt_correction_type integration
_exptl_absorpt_process_details
;
via Gaussian method (Coppens, 1970) implemented in maXus (2000)
;
_exptl_crystal_colour colourless
_exptl_crystal_density_diffrn 1.331
_exptl_crystal_density_meas ?
_exptl_crystal_description plate
_exptl_crystal_F_000 812.000
_exptl_crystal_size_max 0.45
_exptl_crystal_size_mid 0.39
_exptl_crystal_size_min 0.07
_refine_diff_density_max 0.73
_refine_diff_density_min -0.68
_refine_ls_extinction_method None
_refine_ls_goodness_of_fit_ref 0.8076
_refine_ls_hydrogen_treatment mixed
_refine_ls_matrix_type full
_refine_ls_number_parameters 318
_refine_ls_number_reflns 4392
_refine_ls_number_restraints 26
_refine_ls_R_factor_all 0.0933
_refine_ls_R_factor_gt 0.0491
_refine_ls_shift/su_max 0.042180
_refine_ls_structure_factor_coef Fsqd
_refine_ls_weighting_details
;
 Method= Modified Sheldrick 
 w=1/[\s^2^(F^2^) + ( 0.07P)^2^ + 0.00P] 
 ,where P=(max(Fo^2^,0) + 2Fc^2^)/3 
;
_refine_ls_weighting_scheme calc
_refine_ls_wR_factor_all 0.1332
_refine_ls_wR_factor_gt 0.1227
_refine_ls_wR_factor_ref 0.1332
_reflns_limit_h_max 11
_reflns_limit_h_min -11
_reflns_limit_k_max 29
_reflns_limit_k_min 0
_reflns_limit_l_max 12
_reflns_limit_l_min 0
_reflns_number_gt 2309
_reflns_number_total 4392
_reflns_threshold_expression I>2.0\s(I)
_oxford_diffrn_Wilson_B_factor 3.26
_oxford_diffrn_Wilson_scale 4.07
_oxford_refine_ls_scale 0.5519(14)
_oxford_structure_analysis_title '5131136 she0815'
_cod_data_source_file jo5b02583_si_001.cif
_cod_data_source_block compound_55
_cod_depositor_comments
;
The following automatic conversions were performed:

'_symmetry_cell_setting' value 'Monoclinic' changed to 'monoclinic'
according to
/usr/data/users/saulius/crontab/automatic-downloads/current/ACS/lib/dictionaries/cif_core.dic
dictionary named 'cif_core.dic' version 2.4.2 from 2011-04-26.

'_exptl_crystal_density_meas' value 'not measured' was changed to '?'
- the value is perceived as not measured.

Automatic conversion script
Id: cif_fix_values 4268 2015-11-12 08:31:59Z antanas 
;
_cod_original_sg_symbol_Hall '-p 2yab'
_cod_original_sg_symbol_H-M 'P 1 21/a 1 '
_cod_database_code 4031882

loop_
_symmetry_equiv_pos_as_xyz
x,y,z
-x,-y,-z
-x+1/2,y+1/2,-z
x+1/2,-y+1/2,z

loop_
_atom_site_label
_atom_site_type_symbol
_atom_site_fract_x
_atom_site_fract_y
_atom_site_fract_z
_atom_site_U_iso_or_equiv
_atom_site_occupancy
_atom_site_adp_type
_atom_site_refinement_flags_posn
_atom_site_refinement_flags_occupancy
Cl1 Cl 0.1093(2) 0.54785(15) -0.0126(2) 0.1218 0.626(8) Uani D P
Cl2 Cl 0.1426(10) 0.5784(4) 0.0107(7) 0.121(3) 0.187(4) Uiso D P
Cl3 Cl 0.0025(11) 0.4642(3) -0.0595(9) 0.149(4) 0.187(4) Uiso D P
O12 O 0.37853(19) 0.75045(7) 0.33948(18) 0.0705 1.0000 Uani . .
O16 O 0.6549(3) 0.63136(8) 0.06556(18) 0.0849 1.0000 Uani . .
O21 O -0.0782(2) 0.55615(8) 0.6205(2) 0.0806 1.0000 Uani . .
O25 O 0.13418(17) 0.72016(6) 0.80447(17) 0.0581 1.0000 Uani . .
N13 N 0.5000(2) 0.69544(7) 0.17886(19) 0.0516 1.0000 Uani D .
N22 N -0.00195(18) 0.64170(7) 0.72220(17) 0.0411 1.0000 Uani D .
C1 C 0.5674(2) 0.67617(8) 0.4108(2) 0.0373 1.0000 Uani . .
C2 C 0.6644(2) 0.63753(8) 0.3168(2) 0.0423 1.0000 Uani . .
C3 C 0.6436(2) 0.57173(8) 0.3433(3) 0.0422 1.0000 Uani . .
C4 C 0.4748(2) 0.55646(7) 0.3536(2) 0.0355 1.0000 Uani . .
C5 C 0.3893(2) 0.59007(7) 0.43718(19) 0.0315 1.0000 Uani . .
C6 C 0.2201(2) 0.58215(8) 0.4627(2) 0.0373 1.0000 Uani . .
C7 C 0.1918(2) 0.58618(8) 0.6192(2) 0.0392 1.0000 Uani . .
C8 C 0.2656(2) 0.63933(8) 0.6924(2) 0.0364 1.0000 Uani . .
C9 C 0.3665(2) 0.67715(8) 0.6008(2) 0.0391 1.0000 Uani . .
C10 C 0.4718(2) 0.63956(8) 0.5127(2) 0.0350 1.0000 Uani . .
C11 C 0.4696(2) 0.71211(8) 0.3121(2) 0.0453 1.0000 Uani . .
C14 C 0.4224(4) 0.72077(15) 0.0583(3) 0.0912 1.0000 Uani D .
C15 C 0.6116(3) 0.65266(9) 0.1726(3) 0.0521 1.0000 Uani . .
C17 C 0.4133(2) 0.50717(8) 0.2735(2) 0.0418 1.0000 Uani . .
C18 C 0.4798(3) 0.47836(11) 0.1760(3) 0.0577 1.0000 Uani . .
C19 C 0.1210(3) 0.62378(13) 0.3751(3) 0.0571 1.0000 Uani . .
C20 C 0.0232(2) 0.59071(9) 0.6513(2) 0.0486 1.0000 Uani . .
C23 C -0.1531(3) 0.65955(11) 0.7692(3) 0.0584 1.0000 Uani D .
C24 C 0.1310(2) 0.67296(8) 0.7478(2) 0.0384 1.0000 Uani . .
C101 C -0.0787(13) 0.5252(5) -0.0089(17) 0.118(4) 0.313(4) Uiso D P
C102 C 0.0949(17) 0.5107(6) 0.0350(17) 0.059(4) 0.187(4) Uiso D P
H11 H 0.630(2) 0.7019(9) 0.462(2) 0.0457 1.0000 Uiso . .
H21 H 0.769(3) 0.6481(9) 0.328(2) 0.0514 1.0000 Uiso . .
H31 H 0.694(2) 0.5609(9) 0.431(2) 0.0508 1.0000 Uiso . .
H32 H 0.692(2) 0.5503(9) 0.268(2) 0.0508 1.0000 Uiso . .
H61 H 0.190(2) 0.5435(9) 0.437(2) 0.0442 1.0000 Uiso . .
H71 H 0.232(2) 0.5501(9) 0.662(2) 0.0473 1.0000 Uiso . .
H81 H 0.327(2) 0.6260(9) 0.771(2) 0.0441 1.0000 Uiso . .
H91 H 0.427(2) 0.7029(9) 0.655(2) 0.0477 1.0000 Uiso . .
H92 H 0.296(2) 0.7029(9) 0.536(2) 0.0477 1.0000 Uiso . .
H101 H 0.554(2) 0.6203(8) 0.5770(19) 0.0418 1.0000 Uiso . .
H141 H 0.485(2) 0.7174(10) -0.023(2) 0.1082 1.0000 Uiso D .
H142 H 0.405(3) 0.7609(8) 0.080(2) 0.1082 1.0000 Uiso D .
H143 H 0.323(2) 0.7020(10) 0.048(2) 0.1082 1.0000 Uiso D .
H171 H 0.317(3) 0.4963(9) 0.294(2) 0.0513 1.0000 Uiso . .
H181 H 0.563(3) 0.4908(11) 0.145(3) 0.0684 1.0000 Uiso . .
H182 H 0.432(3) 0.4469(11) 0.127(3) 0.0684 1.0000 Uiso . .
H191 H 0.016(3) 0.6150(10) 0.387(2) 0.0693 1.0000 Uiso . .
H192 H 0.142(3) 0.6649(11) 0.403(3) 0.0693 1.0000 Uiso . .
H193 H 0.151(3) 0.6196(10) 0.281(3) 0.0693 1.0000 Uiso . .
H231 H -0.171(2) 0.6998(7) 0.7622(19) 0.0692 1.0000 Uiso D .
H232 H -0.228(2) 0.63798(10) 0.7218(19) 0.0692 1.0000 Uiso D .
H233 H -0.156(2) 0.6505(8) 0.8643(17) 0.0692 1.0000 Uiso D .
H1011 H -0.1333 0.5475 0.0640 0.1420 0.313 Uiso R .
H1012 H -0.1246 0.5350 -0.1016 0.1420 0.313 Uiso R .
H1021 H 0.0310 0.5124 0.1196 0.0720 0.187 Uiso R .
H1022 H 0.1947 0.4907 0.0575 0.0720 0.187 Uiso R .

loop_
_atom_site_aniso_label
_atom_site_aniso_U_11
_atom_site_aniso_U_22
_atom_site_aniso_U_33
_atom_site_aniso_U_23
_atom_site_aniso_U_13
_atom_site_aniso_U_12
Cl1 0.1188(17) 0.167(3) 0.0798(12) 0.0231(13) 0.0023(10) 0.0160(16)
O12 0.0781(12) 0.0481(9) 0.0868(13) 0.0227(8) 0.0376(10) 0.0324(8)
O16 0.1271(17) 0.0603(11) 0.0694(12) 0.0034(9) 0.0529(12) 0.0128(10)
O21 0.0608(11) 0.0689(11) 0.1139(15) -0.0452(10) 0.0421(10) -0.0377(9)
O25 0.0540(9) 0.0465(9) 0.0744(11) -0.0263(8) 0.0164(8) -0.0090(7)
N13 0.0577(12) 0.0453(10) 0.0522(12) 0.0140(9) 0.0151(9) 0.0061(9)
N22 0.0373(9) 0.0355(9) 0.0510(10) -0.0077(7) 0.0112(8) -0.0048(7)
C1 0.0326(10) 0.0268(9) 0.0527(13) -0.0027(9) 0.0055(9) -0.0051(8)
C2 0.0268(10) 0.0314(10) 0.0692(15) -0.0035(10) 0.0114(10) -0.0018(8)
C3 0.0331(11) 0.0311(10) 0.0628(15) -0.0016(10) 0.0065(10) 0.0043(8)
C4 0.0351(10) 0.0243(9) 0.0471(12) 0.0040(8) 0.0041(9) -0.0003(8)
C5 0.0309(10) 0.0228(9) 0.0408(11) 0.0024(8) 0.0000(8) -0.0014(7)
C6 0.0336(11) 0.0285(9) 0.0498(13) -0.0079(9) 0.0036(9) -0.0060(8)
C7 0.0415(11) 0.0246(9) 0.0518(13) 0.0007(9) 0.0106(9) -0.0032(8)
C8 0.0385(11) 0.0324(10) 0.0383(11) -0.0004(8) 0.0016(9) -0.0020(8)
C9 0.0387(11) 0.0293(10) 0.0495(13) -0.0077(9) 0.0070(10) -0.0069(9)
C10 0.0311(10) 0.0282(9) 0.0458(11) -0.0017(8) 0.0008(9) -0.0024(8)
C11 0.0449(12) 0.0307(10) 0.0610(14) 0.0093(10) 0.0205(10) 0.0007(9)
C14 0.109(3) 0.100(2) 0.0655(19) 0.0372(17) 0.0150(18) 0.0248(19)
C15 0.0582(14) 0.0351(11) 0.0643(16) 0.0036(11) 0.0289(12) -0.0014(10)
C17 0.0422(12) 0.0323(10) 0.0514(13) -0.0023(9) 0.0086(10) -0.0038(9)
C18 0.0515(14) 0.0481(13) 0.0742(17) -0.0203(12) 0.0148(13) -0.0044(11)
C19 0.0370(13) 0.0757(17) 0.0583(16) -0.0013(13) -0.0049(12) 0.0068(12)
C20 0.0477(13) 0.0373(11) 0.0615(14) -0.0097(10) 0.0190(11) -0.0133(10)
C23 0.0408(13) 0.0588(14) 0.0764(18) -0.0215(13) 0.0162(12) -0.0045(11)
C24 0.0404(11) 0.0356(10) 0.0394(11) -0.0030(9) 0.0046(9) -0.0030(8)

loop_
_atom_type_symbol
_atom_type_scat_dispersion_real
_atom_type_scat_dispersion_imag
_atom_type_scat_Cromer_Mann_a1
_atom_type_scat_Cromer_Mann_b1
_atom_type_scat_Cromer_Mann_a2
_atom_type_scat_Cromer_Mann_b2
_atom_type_scat_Cromer_Mann_a3
_atom_type_scat_Cromer_Mann_b3
_atom_type_scat_Cromer_Mann_a4
_atom_type_scat_Cromer_Mann_b4
_atom_type_scat_Cromer_Mann_c
_atom_type_scat_source
C 0.0033 0.0016 2.3100 20.8439 1.0200 10.2075 1.5886 0.5687 0.8650 51.6512 0.2156 'International Tables Vol C 4.2.6.8 and 6.1.1.4'
H 0.0000 0.0000 0.4930 10.5109 0.3229 26.1257 0.1402 3.1424 0.0408 57.7998 0.0030 'International Tables Vol C 4.2.6.8 and 6.1.1.4'
Cl 0.1484 0.1585 11.4604 0.0104 7.1964 1.1662 6.2556 18.5194 1.6455 47.7784 -9.5574 'International Tables Vol C 4.2.6.8 and 6.1.1.4'
N 0.0061 0.0033 12.2126 0.0057 3.1322 9.8933 2.0125 28.9975 1.1663 0.5826 -11.5290 'International Tables Vol C 4.2.6.8 and 6.1.1.4'
O 0.0106 0.0060 3.0485 13.2771 2.2868 5.7011 1.5463 0.3239 0.8670 32.9089 0.2508 'International Tables Vol C 4.2.6.8 and 6.1.1.4'

loop_
_exptl_crystal_face_index_h
_exptl_crystal_face_index_k
_exptl_crystal_face_index_l
_exptl_crystal_face_perp_dist
3 -13 0 0.127
3 6 0 0.147
0 0 1 0.030
0 0 -1 0.040
-6 4 0 0.108

loop_
_geom_angle_atom_site_label_1
_geom_angle_site_symmetry_1
_geom_angle_atom_site_label_2
_geom_angle_atom_site_label_3
_geom_angle_site_symmetry_3
_geom_angle
_geom_angle_publ_flag
C11 . N13 C14 . 123.2(2) yes
C11 . N13 C15 . 112.74(19) yes
C14 . N13 C15 . 124.1(2) yes
C20 . N22 C23 . 123.24(17) yes
C20 . N22 C24 . 112.91(16) yes
C23 . N22 C24 . 123.82(17) yes
C2 . C1 C10 . 112.08(15) yes
C2 . C1 C11 . 104.27(17) yes
C10 . C1 C11 . 113.36(15) yes
C2 . C1 H11 . 110.8(12) no
C10 . C1 H11 . 108.4(12) no
C11 . C1 H11 . 107.9(12) no
C1 . C2 C3 . 113.36(16) yes
C1 . C2 C15 . 105.01(16) yes
C3 . C2 C15 . 110.23(18) yes
C1 . C2 H21 . 108.9(12) no
C3 . C2 H21 . 110.3(13) no
C15 . C2 H21 . 108.8(13) no
C2 . C3 C4 . 110.77(16) yes
C2 . C3 H31 . 109.8(12) no
C4 . C3 H31 . 107.6(12) no
C2 . C3 H32 . 108.1(12) no
C4 . C3 H32 . 111.3(12) no
H31 . C3 H32 . 109.3(17) no
C3 . C4 C5 . 117.03(17) yes
C3 . C4 C17 . 119.10(17) yes
C5 . C4 C17 . 123.86(17) yes
C4 . C5 C6 . 125.50(16) yes
C4 . C5 C10 . 116.94(16) yes
C6 . C5 C10 . 117.56(15) yes
C5 . C6 C7 . 109.26(16) yes
C5 . C6 C19 . 111.98(17) yes
C7 . C6 C19 . 114.11(17) yes
C5 . C6 H61 . 109.3(12) no
C7 . C6 H61 . 105.2(12) no
C19 . C6 H61 . 106.7(12) no
C6 . C7 C8 . 115.22(15) yes
C6 . C7 C20 . 112.47(17) yes
C8 . C7 C20 . 104.33(15) yes
C6 . C7 H71 . 107.4(11) no
C8 . C7 H71 . 109.1(12) no
C20 . C7 H71 . 108.1(12) no
C7 . C8 C9 . 114.67(16) yes
C7 . C8 C24 . 104.37(15) yes
C9 . C8 C24 . 112.13(16) yes
C7 . C8 H81 . 109.3(12) no
C9 . C8 H81 . 109.0(12) no
C24 . C8 H81 . 107.1(12) no
C8 . C9 C10 . 111.30(15) yes
C8 . C9 H91 . 110.6(12) no
C10 . C9 H91 . 109.1(12) no
C8 . C9 H92 . 109.3(11) no
C10 . C9 H92 . 109.4(11) no
H91 . C9 H92 . 107.0(16) no
C1 . C10 C9 . 112.78(15) yes
C1 . C10 C5 . 110.42(16) yes
C9 . C10 C5 . 113.97(15) yes
C1 . C10 H101 . 104.0(11) no
C9 . C10 H101 . 108.4(11) no
C5 . C10 H101 . 106.6(10) no
C1 . C11 N13 . 109.09(17) yes
C1 . C11 O12 . 128.0(2) yes
N13 . C11 O12 . 122.9(2) yes
N13 . C14 H141 . 111.3(13) no
N13 . C14 H142 . 106.0(13) no
H141 . C14 H142 . 110.8(15) no
N13 . C14 H143 . 107.7(13) no
H141 . C14 H143 . 113.2(15) no
H142 . C14 H143 . 107.6(16) no
C2 . C15 N13 . 108.85(18) yes
C2 . C15 O16 . 127.5(2) yes
N13 . C15 O16 . 123.6(2) yes
C4 . C17 C18 . 127.9(2) yes
C4 . C17 H171 . 115.4(14) no
C18 . C17 H171 . 116.7(14) no
C17 . C18 H181 . 119.4(17) no
C17 . C18 H182 . 123.5(15) no
H181 . C18 H182 . 116(2) no
C6 . C19 H191 . 109.3(15) no
C6 . C19 H192 . 109.9(14) no
H191 . C19 H192 . 110(2) no
C6 . C19 H193 . 107.7(15) no
H191 . C19 H193 . 113(2) no
H192 . C19 H193 . 107(2) no
C7 . C20 N22 . 109.10(16) yes
C7 . C20 O21 . 127.35(18) yes
N22 . C20 O21 . 123.55(19) yes
N22 . C23 H231 . 113.7(11) no
N22 . C23 H232 . 109.0(10) no
H231 . C23 H232 . 111.8(12) no
N22 . C23 H233 . 106.4(12) no
H231 . C23 H233 . 106.1(14) no
H232 . C23 H233 . 109.6(14) no
C8 . C24 N22 . 108.97(15) yes
C8 . C24 O25 . 127.29(18) yes
N22 . C24 O25 . 123.73(18) yes
Cl1 . C101 Cl1 2_565 116.7(7) yes
Cl1 . C101 H1011 . 109.0 no
Cl1 2_565 C101 H1011 . 109.7 no
Cl1 . C101 H1012 . 105.9 no
Cl1 2_565 C101 H1012 . 105.7 no
H1011 . C101 H1012 . 109.5 no
Cl2 . C102 Cl3 . 132.5(11) yes
Cl2 . C102 H1021 . 103.2 no
Cl3 . C102 H1021 . 102.4 no
Cl2 . C102 H1022 . 104.2 no
Cl3 . C102 H1022 . 104.0 no
H1021 . C102 H1022 . 109.5 no

loop_
_geom_bond_atom_site_label_1
_geom_bond_atom_site_label_2
_geom_bond_site_symmetry_2
_geom_bond_distance
_geom_bond_publ_flag
Cl1 C101 2_565 1.703(12) yes
Cl1 C101 . 1.712(12) yes
Cl2 C102 . 1.621(15) yes
Cl3 C102 . 1.606(12) yes
O12 C11 . 1.213(2) yes
O16 C15 . 1.212(3) yes
O21 C20 . 1.214(2) yes
O25 C24 . 1.211(2) yes
N13 C11 . 1.377(3) yes
N13 C14 . 1.455(3) yes
N13 C15 . 1.378(3) yes
N22 C20 . 1.372(2) yes
N22 C23 . 1.456(3) yes
N22 C24 . 1.375(2) yes
C1 C2 . 1.533(3) yes
C1 C10 . 1.548(3) yes
C1 C11 . 1.508(3) yes
C1 H11 . 0.94(2) no
C2 C3 . 1.537(3) yes
C2 C15 . 1.502(3) yes
C2 H21 . 0.95(2) no
C3 C4 . 1.511(3) yes
C3 H31 . 0.98(2) no
C3 H32 . 0.98(2) no
C4 C5 . 1.349(2) yes
C4 C17 . 1.463(3) yes
C5 C6 . 1.505(3) yes
C5 C10 . 1.518(2) yes
C6 C7 . 1.543(3) yes
C6 C19 . 1.528(3) yes
C6 H61 . 0.95(2) no
C7 C8 . 1.539(3) yes
C7 C20 . 1.506(3) yes
C7 H71 . 0.98(2) no
C8 C9 . 1.527(3) yes
C8 C24 . 1.507(3) yes
C8 H81 . 0.97(2) no
C9 C10 . 1.528(3) yes
C9 H91 . 0.94(2) no
C9 H92 . 1.05(2) no
C10 H101 . 1.035(19) no
C14 H141 . 0.966(17) no
C14 H142 . 0.955(17) no
C14 H143 . 0.967(17) no
C17 C18 . 1.297(3) yes
C17 H171 . 0.90(2) no
C18 H181 . 0.84(2) no
C18 H182 . 0.95(3) no
C19 H191 . 0.94(3) no
C19 H192 . 0.99(3) no
C19 H193 . 0.96(2) no
C23 H231 . 0.934(16) no
C23 H232 . 0.931(14) no
C23 H233 . 0.945(16) no
C101 H1011 . 1.000 no
C101 H1012 . 1.000 no
C102 H1021 . 1.000 no
C102 H1022 . 1.000 no

loop_
_geom_contact_atom_site_label_1
_geom_contact_atom_site_label_2
_geom_contact_distance
_geom_contact_site_symmetry_2
_geom_contact_publ_flag
Cl1 C20 3.466(3) 1_554 no
Cl1 N22 3.468(3) 1_554 no
Cl2 C24 3.339(8) 1_554 no
Cl2 N22 3.365(8) 1_554 no
Cl2 C8 3.567(8) 1_554 no
O12 C2 3.168(2) 4_465 no
O12 C1 3.265(2) 4_465 no
O12 C15 3.567(3) 4_465 no
O12 C19 3.574(3) 4_565 no
O16 C23 3.411(4) 1_654 no
O16 C101 3.44(1) 1_655 no
O21 C17 3.425(2) 2_566 no
O21 C6 3.480(3) 2_566 no
O21 C3 3.590(3) 1_455 no
O25 C23 3.333(3) 4_565 no
O25 C14 3.382(4) 4_466 no
O25 C14 3.470(4) 1_556 no
C17 C102 3.57(2) . no
C18 C18 3.574(6) 2_665 no

loop_
_geom_torsion_atom_site_label_1
_geom_torsion_atom_site_label_2
_geom_torsion_atom_site_label_3
_geom_torsion_atom_site_label_4
_geom_torsion
_geom_torsion_publ_flag
O12 C11 N13 C14 -2.1(3) no
O12 C11 N13 C15 177.7(2) no
O12 C11 C1 C2 -177.1(2) no
O12 C11 C1 C10 60.8(3) no
O16 C15 N13 C11 179.3(2) no
O16 C15 N13 C14 -0.9(4) no
O16 C15 C2 C1 -178.0(2) no
O16 C15 C2 C3 -55.5(3) no
O21 C20 N22 C23 0.6(3) no
O21 C20 N22 C24 178.6(2) no
O21 C20 C7 C6 58.6(3) no
O21 C20 C7 C8 -175.8(2) no
O25 C24 N22 C20 177.3(2) no
O25 C24 N22 C23 -4.7(3) no
O25 C24 C8 C7 -174.4(2) no
O25 C24 C8 C9 -49.7(3) no
N13 C11 C1 C2 2.1(2) no
N13 C11 C1 C10 -120.1(2) no
N13 C15 C2 C1 1.0(2) no
N13 C15 C2 C3 123.5(2) no
N22 C20 C7 C6 -120.8(2) no
N22 C20 C7 C8 4.8(2) no
N22 C24 C8 C7 4.7(2) no
N22 C24 C8 C9 129.4(2) no
C1 C2 C3 C4 46.4(3) no
C1 C10 C5 C4 49.5(2) no
C1 C10 C5 C6 -131.1(2) no
C1 C10 C9 C8 175.9(1) no
C1 C11 N13 C14 178.7(2) no
C1 C11 N13 C15 -1.6(2) no
C2 C1 C10 C5 -47.5(2) no
C2 C1 C10 C9 -176.3(1) no
C2 C3 C4 C5 -48.7(3) no
C2 C3 C4 C17 131.0(2) no
C2 C15 N13 C11 0.3(2) no
C2 C15 N13 C14 -179.9(2) no
C3 C2 C1 C10 0.7(2) no
C3 C2 C1 C11 -122.2(2) no
C3 C4 C5 C6 -179.6(2) no
C3 C4 C5 C10 -0.3(3) no
C3 C4 C17 C18 -11.0(3) no
C4 C3 C2 C15 -71.0(2) no
C4 C5 C6 C7 133.8(2) no
C4 C5 C6 C19 -98.7(2) no
C4 C5 C10 C9 177.7(2) no
C5 C4 C17 C18 168.6(2) no
C5 C6 C7 C8 49.2(2) no
C5 C6 C7 C20 168.6(2) no
C5 C10 C1 C11 70.2(2) no
C5 C10 C9 C8 48.9(2) no
C6 C5 C4 C17 0.8(3) no
C6 C5 C10 C9 -2.9(2) no
C6 C7 C8 C9 -4.8(2) no
C6 C7 C8 C24 118.3(2) no
C7 C6 C5 C10 -45.5(2) no
C7 C8 C9 C10 -44.5(2) no
C7 C20 N22 C23 -180.0(2) no
C7 C20 N22 C24 -1.9(2) no
C8 C7 C6 C19 -77.0(2) no
C8 C24 N22 C20 -1.9(2) no
C8 C24 N22 C23 176.1(2) no
C9 C8 C7 C20 -128.6(2) no
C9 C10 C1 C11 -58.6(2) no
C10 C1 C2 C15 121.2(2) no
C10 C5 C4 C17 -179.9(2) no
C10 C5 C6 C19 82.0(2) no
C10 C9 C8 C24 -163.2(2) no
C11 C1 C2 C15 -1.8(2) no
C19 C6 C7 C20 42.4(2) no
C20 C7 C8 C24 -5.5(2) no
